data_4308584
loop_
_publ_author_name
'Torsten K\"uppers'
'Eduard Bernhardt'
'Helge Willner'
'Henning W. Rohm'
'Martin K\"ockerling'

_publ_contact_author
;
Martin K\"ockerling
Universit\"at Rostock
Fachbereich Chemie
Anorganische Chemie/Festk\"orperchemie
Albert-Einstein-Str. 3a
D-18057 Rostock
Germany
;
_publ_contact_author_email martin.koeckerling@chemie.uni-rostock.de
_publ_contact_author_fax intl-code-(0)381-498-6382
_publ_contact_author_phone intl-code-(0)381-498-6390
_publ_section_title
;
Tetracyanoborate Salts M[B(CN)4] with M = Singly Charged Cations:
Properties and Structures
;
_journal_name_full 'Inorganic Chemistry'
_journal_page_first 1015
_journal_page_last 1022
_journal_paper_doi 10.1021/ic048780q
_journal_volume 44
_journal_year 2005
_chemical_formula_moiety 'C4 B Li N4'
_chemical_formula_structural 'Li B (CN)4'
_chemical_formula_sum 'C4 B Li N4'
_chemical_formula_weight 121.83
_chemical_name_systematic Lithium-tetracyanoborate
_space_group_IT_number 215
_symmetry_cell_setting cubic
_symmetry_space_group_name_Hall 'P -4 2 3'
_symmetry_space_group_name_H-M 'P -4 3 m'
_atom_sites_solution_primary direct
_atom_sites_solution_secondary difmap
_audit_creation_date august-2-2004
_audit_creation_method SHELXL-97
_cell_angle_alpha 90.00
_cell_angle_beta 90.00
_cell_angle_gamma 90.00
_cell_formula_units_Z 1
_cell_length_a 5.48150(10)
_cell_length_b 5.48150(10)
_cell_length_c 5.48150(10)
_cell_measurement_reflns_used 2134
_cell_measurement_temperature 293(2)
_cell_measurement_theta_max 48.63
_cell_measurement_theta_min 1.5
_cell_volume 164.702(5)
_computing_cell_refinement 'Bruker SMART'
_computing_data_collection 'Bruker SMART'
_computing_data_reduction 'Bruker SAINT'
_computing_molecular_graphics 'Bruker SHELXTL'
_computing_publication_material 'Bruker SHELXTL'
_computing_structure_refinement 'SHELXL-97 (Sheldrick, 1997)'
_computing_structure_solution 'Bruker SHELXTL'
_diffrn_ambient_temperature 293(2)
_diffrn_measured_fraction_theta_full 1.000
_diffrn_measured_fraction_theta_max 1.000
_diffrn_measurement_device_type 'CCD area detector'
_diffrn_measurement_method 'phi and omega scans'
_diffrn_radiation_monochromator graphite
_diffrn_radiation_source 'fine-focus sealed tube'
_diffrn_radiation_type MoK\a
_diffrn_radiation_wavelength 0.71073
_diffrn_reflns_av_R_equivalents 0.0215
_diffrn_reflns_av_sigmaI/netI 0.0178
_diffrn_reflns_limit_h_max 11
_diffrn_reflns_limit_h_min -10
_diffrn_reflns_limit_k_max 11
_diffrn_reflns_limit_k_min -11
_diffrn_reflns_limit_l_max 6
_diffrn_reflns_limit_l_min -8
_diffrn_reflns_number 3794
_diffrn_reflns_theta_full 48.63
_diffrn_reflns_theta_max 48.63
_diffrn_reflns_theta_min 3.72
_diffrn_standards_decay_% 0
_exptl_absorpt_coefficient_mu 0.081
_exptl_absorpt_correction_T_max 0.856
_exptl_absorpt_correction_T_min 0.751
_exptl_absorpt_correction_type empirical
_exptl_absorpt_process_details 'SADABS (Sheldrick, Bruker, 2000)'
_exptl_crystal_colour colourless
_exptl_crystal_density_diffrn 1.228
_exptl_crystal_density_meas ?
_exptl_crystal_density_method .
_exptl_crystal_description irregular
_exptl_crystal_F_000 60
_exptl_crystal_size_max 0.23
_exptl_crystal_size_mid 0.19
_exptl_crystal_size_min 0.13
_refine_diff_density_max 0.299
_refine_diff_density_min -0.127
_refine_diff_density_rms 0.047
_refine_ls_abs_structure_details 'Flack H D (1983), Acta Cryst. A39, 876-881'
_refine_ls_abs_structure_Flack 1(4)
_refine_ls_extinction_coef 1.2(2)
_refine_ls_extinction_expression Fc^*^=kFc[1+0.001xFc^2^\l^3^/sin(2\q)]^-1/4^
_refine_ls_extinction_method SHELXL
_refine_ls_goodness_of_fit_ref 1.076
_refine_ls_matrix_type full
_refine_ls_number_parameters 10
_refine_ls_number_reflns 357
_refine_ls_number_restraints 0
_refine_ls_restrained_S_all 1.076
_refine_ls_R_factor_all 0.0482
_refine_ls_R_factor_gt 0.0417
_refine_ls_shift/su_max 0.000
_refine_ls_shift/su_mean 0.000
_refine_ls_structure_factor_coef Fsqd
_refine_ls_weighting_details 'calc w=1/[\s^2^(Fo^2^)+(0.0864P)^2^+0.0000P] where P=(Fo^2^+2Fc^2^)/3'
_refine_ls_weighting_scheme calc
_refine_ls_wR_factor_gt 0.1124
_refine_ls_wR_factor_ref 0.1212
_reflns_number_gt 286
_reflns_number_total 357
_reflns_threshold_expression >2sigma(I)
_cod_data_source_file ic048780qsi20041119_090312_3.cif
_cod_data_source_block LiB(CN)4
_cod_database_code 4308584

loop_
_symmetry_equiv_pos_as_xyz
'x, y, z'
'-x, -y, z'
'-x, y, -z'
'x, -y, -z'
'z, x, y'
'z, -x, -y'
'-z, -x, y'
'-z, x, -y'
'y, z, x'
'-y, z, -x'
'y, -z, -x'
'-y, -z, x'
'y, x, z'
'-y, -x, z'
'y, -x, -z'
'-y, x, -z'
'x, z, y'
'-x, z, -y'
'-x, -z, y'
'x, -z, -y'
'z, y, x'
'z, -y, -x'
'-z, y, -x'
'-z, -y, x'

loop_
_atom_site_label
_atom_site_type_symbol
_atom_site_fract_x
_atom_site_fract_y
_atom_site_fract_z
_atom_site_U_iso_or_equiv
_atom_site_adp_type
_atom_site_occupancy
_atom_site_symmetry_multiplicity
_atom_site_calc_flag
_atom_site_refinement_flags
_atom_site_disorder_assembly
_atom_site_disorder_group
Li1 Li 0.5000 0.5000 0.5000 0.0362(6) Uani 1 24 d S . .
B1 B 1.0000 0.0000 0.0000 0.0305(3) Uani 1 24 d S . .
C1 C 0.83314(9) 0.16686(9) 0.16686(9) 0.0359(2) Uani 1 6 d S . .
N1 N 0.71290(8) 0.28710(8) 0.28710(8) 0.0479(3) Uani 1 6 d S . .

loop_
_atom_site_aniso_label
_atom_site_aniso_U_11
_atom_site_aniso_U_22
_atom_site_aniso_U_33
_atom_site_aniso_U_23
_atom_site_aniso_U_13
_atom_site_aniso_U_12
Li1 0.0362(6) 0.0362(6) 0.0362(6) 0.000 0.000 0.000
B1 0.0305(3) 0.0305(3) 0.0305(3) 0.000 0.000 0.000
C1 0.0359(2) 0.0359(2) 0.0359(2) -0.00309(13) 0.00309(13) 0.00309(13)
N1 0.0479(3) 0.0479(3) 0.0479(3) -0.00859(17) 0.00859(17) 0.00859(17)

loop_
_atom_type_symbol
_atom_type_description
_atom_type_scat_dispersion_real
_atom_type_scat_dispersion_imag
_atom_type_scat_source
C C 0.0033 0.0016 'International Tables Vol C Tables 4.2.6.8 and 6.1.1.4'
Li Li -0.0003 0.0001 'International Tables Vol C Tables 4.2.6.8 and 6.1.1.4'
B B 0.0013 0.0007 'International Tables Vol C Tables 4.2.6.8 and 6.1.1.4'
N N 0.0061 0.0033 'International Tables Vol C Tables 4.2.6.8 and 6.1.1.4'

loop_
_geom_angle_atom_site_label_1
_geom_angle_atom_site_label_2
_geom_angle_atom_site_label_3
_geom_angle
_geom_angle_site_symmetry_1
_geom_angle_site_symmetry_3
N1 Li1 N1 109.5 4_566 3_656
N1 Li1 N1 109.5 4_566 2_665
N1 Li1 N1 109.5 3_656 2_665
N1 Li1 N1 109.5 4_566 .
N1 Li1 N1 109.5 3_656 .
N1 Li1 N1 109.5 2_665 .
C1 B1 C1 109.5 4 .
C1 B1 C1 109.5 4 2_755
C1 B1 C1 109.5 . 2_755
C1 B1 C1 109.5 4 3_755
C1 B1 C1 109.5 . 3_755
C1 B1 C1 109.5 2_755 3_755
N1 C1 B1 180.00(11) . .
C1 N1 Li1 180.00(9) . .

loop_
_geom_bond_atom_site_label_1
_geom_bond_atom_site_label_2
_geom_bond_distance
_geom_bond_site_symmetry_2
Li1 N1 2.0213(8) 4_566
Li1 N1 2.0213(8) 3_656
Li1 N1 2.0213(8) 2_665
Li1 N1 2.0213(8) .
B1 C1 1.5842(8) 4
B1 C1 1.5842(8) .
B1 C1 1.5842(8) 2_755
B1 C1 1.5842(8) 3_755
C1 N1 1.1415(11) .
